data_4033882
loop_
_publ_author_name
'Galenko, Ekaterina E.'
'Linnik, Stanislav A.'
'Khoroshilova, Olesya V.'
'Novikov, Mikhail S.'
'Khlebnikov, Alexander F.'

_publ_section_title
;
 Isoxazole Strategy for the Synthesis of \a-Aminopyrrole Derivatives.
;
_journal_issue 17
_journal_name_full 'The Journal of organic chemistry'
_journal_page_first 11275
_journal_page_last 11285
_journal_paper_doi 10.1021/acs.joc.9b01634
_journal_volume 84
_journal_year 2019
_chemical_formula_moiety 'C24 H18 Br N O2, C2 H3 N'
_chemical_formula_sum 'C26 H21 Br N2 O2'
_chemical_formula_weight 473.36
_space_group_crystal_system triclinic
_space_group_IT_number 2
_space_group_name_Hall '-P 1'
_space_group_name_H-M_alt 'P -1'
_atom_sites_solution_hydrogens geom
_atom_sites_solution_primary dual
_audit_creation_date 2019-05-17
_audit_creation_method
;
Olex2 1.2
(compiled 2018.05.29 svn.r3508 for OlexSys, GUI svn.r5506)
;
_cell_angle_alpha 93.9200(10)
_cell_angle_beta 95.1410(10)
_cell_angle_gamma 106.4740(10)
_cell_formula_units_Z 4
_cell_length_a 10.11970(10)
_cell_length_b 10.50710(10)
_cell_length_c 21.9497(2)
_cell_measurement_reflns_used 15645
_cell_measurement_temperature 100(2)
_cell_measurement_theta_max 73.5530
_cell_measurement_theta_min 2.0200
_cell_volume 2218.30(4)
_computing_cell_refinement 'CrysAlisPro 1.171.39.46e (Rigaku OD, 2018)'
_computing_data_collection 'CrysAlisPro 1.171.39.46e (Rigaku OD, 2018)'
_computing_data_reduction 'CrysAlisPro 1.171.39.46e (Rigaku OD, 2018)'
_computing_molecular_graphics 'Olex2 (Dolomanov et al., 2009)'
_computing_publication_material 'Olex2 (Dolomanov et al., 2009)'
_computing_structure_refinement 'ShelXL (Sheldrick, 2015)'
_computing_structure_solution 'ShelXT (Sheldrick, 2015)'
_diffrn_ambient_temperature 100(2)
_diffrn_detector_type HyPix3000
_diffrn_measured_fraction_theta_full 1.000
_diffrn_measured_fraction_theta_max 0.988
_diffrn_measurement_details
;
List of Runs (angles in degrees, time in seconds):

  # Type    Start    End  Width  t~exp~   \w     \q     \k     \f   Frames
--------------------------------------------------------------------------
  1  \w    -22.00  41.00   0.50    0.20    --   38.82 -90.00-173.00  126
  2  \w     81.00 108.00   0.50    0.42    --  107.00  90.00 -59.00   54
  3  \w    117.00 143.00   0.50    0.42    --  107.00  90.00 -59.00   52
  4  \w     98.00 130.00   0.50    0.42    --  107.00 -90.00-173.00   64
  5  \w    -21.00  17.00   0.50    0.20    --  -38.82 104.00   0.00   76
  6  \w    -63.00 -20.00   0.50    0.20    --  -38.82 104.00-180.00   86
  7  \w     -8.00  27.00   0.50    0.20    --  -38.82  43.00 120.00   70
  8  \w    -51.00  30.00   0.50    0.20    --  -38.82  32.00 -90.00  162
  9  \w    -59.00 -16.00   0.50    0.20    --  -38.82  77.00 -30.00   86
 10  \w    -69.00 -32.00   0.50    0.20    --  -38.82  90.00 -59.00   74
 11  \w    -66.00 -28.00   0.50    0.20    --  -38.82 104.00   0.00   76
 12  \w    -97.00 -52.00   0.50    0.20    --  -38.82 138.00  60.00   90
 13  \w    -10.00  15.00   0.50    0.20    --  -38.82 104.00-180.00   50
 14  \w    -53.00 -27.00   0.50    0.20    --  -38.82  43.00 120.00   52
 15  \w     -1.00  28.00   0.50    0.20    --  -38.82  77.00 -30.00   58
 16  \w     23.00  62.00   0.50    0.20    --   38.82  43.00   0.00   78
 17  \w     19.00  60.00   0.50    0.20    --   38.82  65.00 120.00   82
 18  \w     20.00  54.00   0.50    0.20    --   38.82 -65.00  90.00   68
 19  \w     25.00 103.00   0.50    0.20    --   38.82  65.00 -90.00  156
 20  \w     20.00 102.00   0.50    0.20    --   38.82  54.00  60.00  164
 21  \w     26.00  51.00   0.50    0.20    --   38.82  54.00 -60.00   50
 22  \w     36.00  61.00   0.50    0.20    --   38.82-104.00-180.00   50
 23  \w    -16.00  19.00   0.50    0.20    --   38.82-104.00-180.00   70
 24  \w     58.00 103.00   0.50    0.20    --   38.82  54.00 -60.00   90
 25  \w    -28.00  19.00   0.50    0.20    --   38.82 -77.00   0.00   94
 26  \w     40.00  66.00   0.50    0.20    --   38.82 -77.00   0.00   52
 27  \w     66.00 104.00   0.50    0.20    --   38.82  43.00   0.00   76
 28  \w     12.00  39.00   0.50    0.20    --   38.82 -32.00-180.00   54
 29  \w     17.00  42.00   0.50    0.20    --   38.82 -32.00 -60.00   50
 30  \w    -30.00  11.00   0.50    0.20    --   38.82 -32.00-180.00   82
 31  \w     71.00  96.00   0.50    0.20    --   38.82  32.00 -60.00   50
 32  \w     65.00  91.00   0.50    0.20    --   38.82  65.00 120.00   52
 33  \w     72.00  97.00   0.50    0.20    --   38.82-138.00  60.00   50
 34  \w    -26.00  15.00   0.50    0.20    --   38.82 -65.00  90.00   82
 35  \w    -23.00   2.00   0.50    0.20    --   38.82 -32.00 -60.00   50
 36  \w     98.00 137.00   0.50    0.42    --  107.00 111.00 -30.00   78
 37  \w     44.00  77.00   0.50    0.42    --  107.00-133.00 120.00   66
 38  \w    119.00 157.00   0.50    0.42    --  107.00  30.00 -30.00   76
 39  \w     43.00 123.00   0.50    0.42    --  107.00-133.00-120.00  160
 40  \w    125.00 151.00   0.50    0.42    --  107.00  93.00 -90.00   52
 41  \w     93.00 156.00   0.50    0.42    --  107.00  30.00-150.00  126
 42  \w     93.00 153.00   0.50    0.42    --  107.00  22.00 -90.00  120
 43  \w     97.00 123.00   0.50    0.42    --  107.00  93.00 -90.00   52
 44  \w    100.00 152.00   0.50    0.42    --  107.00  22.00  60.00  104
 45  \w     38.00 118.00   0.50    0.42    --  107.00 -30.00   0.00  160
 46  \w     87.00 123.00   0.50    0.42    --  107.00-133.00-180.00   72
 47  \w     39.00  77.00   0.50    0.42    --  107.00 -30.00 150.00   76
 48  \w     81.00 157.00   0.50    0.42    --  107.00  93.00 120.00  152
 49  \w     67.00  93.00   0.50    0.42    --  107.00 -93.00 120.00   52
 50  \w     42.00 129.00   0.50    0.42    --  107.00 -61.00-180.00  174
 51  \w     33.00  60.00   0.50    0.42    --  107.00 -93.00 120.00   54
 52  \w     53.00  91.00   0.50    0.42    --  107.00 -37.00-180.00   76
 53  \w     43.00 109.00   0.50    0.42    --  107.00-133.00  30.00  132
 54  \w     49.00 123.00   0.50    0.42    --  107.00-133.00  90.00  148
 55  \w     41.00  86.00   0.50    0.42    --  107.00 -69.00  60.00   90
 56  \w     85.00 153.00   0.50    0.42    --  107.00  69.00 150.00  136
 57  \w     59.00  85.00   0.50    0.42    --  107.00-133.00-180.00   52
 58  \w     47.00 123.00   0.50    0.42    --  107.00-133.00   0.00  152
 59  \w     34.00  68.00   0.50    0.42    --  107.00 -93.00-180.00   68
 60  \w     78.00 106.00   0.50    0.42    --  107.00 -93.00-180.00   56
 61  \w     77.00 120.00   0.50    0.42    --  107.00 -30.00 -90.00   86
 62  \w     98.00 147.00   0.50    0.42    --  107.00  15.00 120.00   98
 63  \w     94.00 156.00   0.50    0.42    --  107.00  45.00 -60.00  124
 64  \w     43.00 124.00   0.50    0.42    --  107.00 -77.00 120.00  162
 65  \w     82.00 108.00   0.50    0.42    --  107.00-133.00 120.00   52
 66  \w     60.00  99.00   0.50    0.42    --  107.00 -93.00  60.00   78
 67  \w     47.00  85.00   0.50    0.42    --  107.00 -93.00   0.00   76
 68  \w     96.00 121.00   0.50    0.42    --  107.00 -30.00 150.00   50
 69  \w     43.00  98.00   0.50    0.42    --  107.00 -53.00 -30.00  110
 70  \w    113.00 155.00   0.50    0.42    --  107.00  90.00 -59.00   84
 71  \w    -46.00 -15.00   0.50    0.20    --    0.00 124.00 -50.15   62
 72  \w    -19.00   6.00   0.50    0.20    --   24.00 113.00 172.24   50
 73  \w    -10.00  15.00   0.50    0.20    --   28.00 104.00  75.69   50
 74  \w     -8.00  17.00   0.50    0.20    --   28.00 100.00 -92.32   50
 75  \w     -1.00  24.00   0.50    0.20    --   32.00  93.00  12.94   50
 76  \w      6.00  31.00   0.50    0.20    --   36.00  87.00-163.59   50
 77  \w      5.00  30.00   0.50    0.20    --   36.00  88.00 -79.91   50
 78  \w      6.00  31.00   0.50    0.20    --   36.00  87.00  28.74   50
 79  \w      5.00  30.00   0.50    0.20    --   36.00  88.00  96.13   50
 80  \w      5.00  30.00   0.50    0.20    --   36.00  89.00 141.51   50
 81  \w    -26.00  23.00   0.50    0.20    --  -38.82  54.00 -60.00   98
 82  \w    -53.00 -27.00   0.50    0.20    --  -38.82  54.00 -60.00   52
 83  \w    -63.00 -37.00   0.50    0.20    --  -38.82 138.00  30.00   52
 84  \w     12.00  37.00   0.50    0.20    --   40.00  82.00 -31.94   50
 85  \w     11.00  36.00   0.50    0.20    --   40.00  84.00-110.96   50
 86  \w     16.00  41.00   0.50    0.20    --   44.00  82.00  40.95   50
 87  \w     16.00  41.00   0.50    0.20    --   44.00  81.00-178.90   50
 88  \w     16.00  41.00   0.50    0.20    --   44.00  82.00  82.88   50
 89  \w     16.00  41.00   0.50    0.20    --   44.00  82.00 122.10   50
 90  \w     16.00  41.00   0.50    0.20    --   44.00  81.00  -1.61   50
 91  \w     16.00  41.00   0.50    0.20    --   44.00  81.00-133.60   50
 92  \w     33.00  59.00   0.50    0.20    --   52.00  77.00-123.68   52
 93  \w     25.00  51.00   0.50    0.20    --   52.00  77.00-165.54   52
 94  \w     28.00  54.00   0.50    0.20    --   52.00  74.00 -66.33   52
 95  \w     26.00  52.00   0.50    0.20    --   52.00  77.00  41.82   52
 96  \w     26.00  52.00   0.50    0.20    --   52.00  75.00 -31.28   52
 97  \w     33.00  59.00   0.50    0.20    --   56.00  74.00 -90.80   52
;
_diffrn_measurement_device 'four-circle diffractometer'
_diffrn_measurement_device_type 'SuperNova, Single source at offset/far, HyPix3000'
_diffrn_measurement_method '\w scans'
_diffrn_radiation_type CuK\a
_diffrn_radiation_wavelength 1.54184
_diffrn_reflns_av_R_equivalents 0.0524
_diffrn_reflns_av_unetI/netI 0.0474
_diffrn_reflns_Laue_measured_fraction_full 1.000
_diffrn_reflns_Laue_measured_fraction_max 0.988
_diffrn_reflns_limit_h_max 10
_diffrn_reflns_limit_h_min -12
_diffrn_reflns_limit_k_max 13
_diffrn_reflns_limit_k_min -13
_diffrn_reflns_limit_l_max 27
_diffrn_reflns_limit_l_min -25
_diffrn_reflns_number 26883
_diffrn_reflns_point_group_measured_fraction_full 1.000
_diffrn_reflns_point_group_measured_fraction_max 0.988
_diffrn_reflns_theta_full 67.684
_diffrn_reflns_theta_max 74.029
_diffrn_reflns_theta_min 2.031
_exptl_absorpt_coefficient_mu 2.724
_exptl_absorpt_correction_T_max 1.00000
_exptl_absorpt_correction_T_min 0.41821
_exptl_absorpt_correction_type multi-scan
_exptl_absorpt_process_details
;
CrysAlisPro 1.171.39.46e (Rigaku Oxford Diffraction, 2018)
Empirical absorption correction using spherical harmonics,
 implemented in SCALE3 ABSPACK scaling algorithm.
;
_exptl_crystal_colour colourless
_exptl_crystal_colour_primary colourless
_exptl_crystal_density_diffrn 1.417
_exptl_crystal_description prism
_exptl_crystal_F_000 968
_exptl_crystal_size_max 0.41
_exptl_crystal_size_mid 0.34
_exptl_crystal_size_min 0.33
_refine_diff_density_max 0.595
_refine_diff_density_min -0.970
_refine_diff_density_rms 0.083
_refine_ls_extinction_coef 0.00026(9)
_refine_ls_extinction_expression Fc^*^=kFc[1+0.001xFc^2^\l^3^/sin(2\q)]^-1/4^
_refine_ls_extinction_method 'SHELXL-2014/7 (Sheldrick 2014'
_refine_ls_goodness_of_fit_ref 1.150
_refine_ls_hydrogen_treatment constr
_refine_ls_matrix_type full
_refine_ls_number_parameters 583
_refine_ls_number_reflns 8919
_refine_ls_number_restraints 0
_refine_ls_restrained_S_all 1.150
_refine_ls_R_factor_all 0.0430
_refine_ls_R_factor_gt 0.0399
_refine_ls_shift/su_max 0.001
_refine_ls_shift/su_mean 0.000
_refine_ls_structure_factor_coef Fsqd
_refine_ls_weighting_details 'w=1/[\s^2^(Fo^2^)+(0.0597P)^2^+0.3596P] where P=(Fo^2^+2Fc^2^)/3'
_refine_ls_weighting_scheme calc
_refine_ls_wR_factor_gt 0.1127
_refine_ls_wR_factor_ref 0.1148
_reflns_Friedel_coverage 0.000
_reflns_number_gt 7972
_reflns_number_total 8919
_reflns_threshold_expression 'I > 2\s(I)'
_cod_data_source_file jo9b01634_si_005.cif
_cod_data_source_block 10681-12188_cat8-151
_cod_database_code 4033882
_shelx_shelxl_version_number 2014/7
_shelx_space_group_comment
;
The symmetry employed for this shelxl refinement is uniquely defined
by the following loop, which should always be used as a source of
symmetry information in preference to the above space-group names.
They are only intended as comments.
;
_shelx_estimated_absorpt_t_max 0.467
_shelx_estimated_absorpt_t_min 0.401
_olex2_refinement_description
;
1. Fixed Uiso
 At 1.2 times of:
  All C(H) groups, All N(H) groups
 At 1.5 times of:
  All C(H,H,H) groups, All C(H,H,H,H,H,H) groups
2. Others
 Sof(H3SD)=Sof(H3SE)=Sof(H3SF)=Sof(N1SS)=Sof(C2SS)=1-FVAR(1)
 Sof(N1S)=Sof(H3SA)=Sof(H3SB)=Sof(H3SC)=Sof(C2S)=FVAR(1)
3.a Aromatic/amide H refined with riding coordinates:
 N1(H1), N1B(H1B), C17B(H17B), C15(H15), C14(H14), C10B(H10B), C18B(H18B),
 C18(H18), C17(H17), C14B(H14B), C24(H24), C20(H20), C15B(H15B), C22(H22),
 C23(H23), C9B(H9B), C6(H6), C6B(H6B), C10(H10), C24B(H24B), C8(H8), C9(H9),
 C20B(H20B), C23B(H23B), C7(H7), C21(H21), C8B(H8B), C21B(H21B), C7B(H7B),
 C22B(H22B)
3.b Idealised Me refined as rotating group:
 C12(H12A,H12B,H12C), C12B(H12D,H12E,H12F), C3SB(H3SG,H3SH,H3SI), C3S(H3SA,
 H3SB,H3SC), C3S(H3SD,H3SE,H3SF)
;
_olex2_submission_special_instructions 'No special instructions were received'
_oxdiff_exptl_absorpt_empirical_details
;
Empirical correction (ABSPACK) includes:
- Absorption correction using spherical harmonics
- Frame scaling
;

loop_
_space_group_symop_operation_xyz
'x, y, z'
'-x, -y, -z'

loop_
_atom_site_label
_atom_site_type_symbol
_atom_site_fract_x
_atom_site_fract_y
_atom_site_fract_z
_atom_site_U_iso_or_equiv
_atom_site_adp_type
_atom_site_occupancy
_atom_site_site_symmetry_order
_atom_site_calc_flag
_atom_site_refinement_flags_posn
_atom_site_refinement_flags_occupancy
_atom_site_disorder_assembly
_atom_site_disorder_group
Br1 Br 0.35419(2) 0.87159(2) 0.54061(2) 0.02596(9) Uani 1 1 d . . . .
Br1B Br -0.64437(2) -0.06270(2) 0.05250(2) 0.02804(9) Uani 1 1 d . . . .
O2 O -0.07106(15) 0.28140(15) 0.28506(7) 0.0201(3) Uani 1 1 d . . . .
O1B O -0.49676(17) 0.24319(15) 0.31669(7) 0.0247(3) Uani 1 1 d . . . .
O2B O -0.46996(16) 0.43539(15) 0.37516(7) 0.0217(3) Uani 1 1 d . . . .
O1 O 0.09689(17) 0.31106(19) 0.36257(7) 0.0316(4) Uani 1 1 d . . . .
N1 N 0.26353(18) 0.47769(17) 0.19117(8) 0.0169(3) Uani 1 1 d . . . .
H1 H 0.2898 0.4791 0.1540 0.020 Uiso 1 1 calc R . . .
N1B N -0.15425(18) 0.60766(18) 0.27506(8) 0.0176(4) Uani 1 1 d . . . .
H1B H -0.0850 0.6817 0.2791 0.021 Uiso 1 1 calc R . . .
N1SB N 0.0578(2) 0.8792(2) 0.29166(10) 0.0328(5) Uani 1 1 d . . . .
C16B C -0.5369(2) 0.0874(2) 0.10703(10) 0.0219(4) Uani 1 1 d . . . .
C17B C -0.3936(2) 0.1213(2) 0.11336(10) 0.0197(4) Uani 1 1 d . . . .
H17B H -0.3471 0.0723 0.0896 0.024 Uiso 1 1 calc R . . .
C1 C 0.1599(2) 0.3775(2) 0.20956(10) 0.0163(4) Uani 1 1 d . . . .
C15 C 0.4370(2) 0.7541(2) 0.43494(10) 0.0203(4) Uani 1 1 d . . . .
H15 H 0.5290 0.7971 0.4534 0.024 Uiso 1 1 calc R . . .
C5 C 0.0881(2) 0.2574(2) 0.16820(10) 0.0177(4) Uani 1 1 d . . . .
C4B C -0.1959(2) 0.5215(2) 0.22213(10) 0.0170(4) Uani 1 1 d . . . .
C3B C -0.3064(2) 0.4173(2) 0.23389(10) 0.0164(4) Uani 1 1 d . . . .
C2B C -0.3313(2) 0.4440(2) 0.29609(10) 0.0175(4) Uani 1 1 d . . . .
C14 C 0.4134(2) 0.6793(2) 0.37818(10) 0.0183(4) Uani 1 1 d . . . .
H14 H 0.4902 0.6715 0.3579 0.022 Uiso 1 1 calc R . . .
C10B C -0.1900(2) 0.5721(2) 0.43461(10) 0.0213(4) Uani 1 1 d . . . .
H10B H -0.2039 0.4785 0.4307 0.026 Uiso 1 1 calc R . . .
C2 C 0.1514(2) 0.4121(2) 0.27065(10) 0.0177(4) Uani 1 1 d . . . .
C11 C 0.0600(2) 0.3307(2) 0.31126(10) 0.0188(4) Uani 1 1 d . . . .
C16 C 0.3243(2) 0.7648(2) 0.46414(10) 0.0200(4) Uani 1 1 d . . . .
C13 C 0.2789(2) 0.6156(2) 0.35044(9) 0.0175(4) Uani 1 1 d . . . .
C18B C -0.3194(2) 0.2281(2) 0.15497(10) 0.0196(4) Uani 1 1 d . . . .
H18B H -0.2209 0.2516 0.1600 0.023 Uiso 1 1 calc R . . .
C3 C 0.2535(2) 0.5375(2) 0.28953(10) 0.0178(4) Uani 1 1 d . . . .
C18 C 0.1676(2) 0.6277(2) 0.38165(10) 0.0209(4) Uani 1 1 d . . . .
H18 H 0.0755 0.5842 0.3636 0.025 Uiso 1 1 calc R . . .
C13B C -0.3859(2) 0.3020(2) 0.18966(9) 0.0177(4) Uani 1 1 d . . . .
C1B C -0.2343(2) 0.5633(2) 0.32040(10) 0.0183(4) Uani 1 1 d . . . .
C11B C -0.4399(2) 0.3620(2) 0.32889(10) 0.0182(4) Uani 1 1 d . . . .
C19 C 0.4341(2) 0.6952(2) 0.23035(9) 0.0177(4) Uani 1 1 d . . . .
C5B C -0.2036(2) 0.6375(2) 0.38191(10) 0.0188(4) Uani 1 1 d . . . .
C17 C 0.1889(2) 0.7020(2) 0.43837(10) 0.0213(4) Uani 1 1 d . . . .
H17 H 0.1126 0.7096 0.4591 0.026 Uiso 1 1 calc R . . .
C4 C 0.3206(2) 0.5754(2) 0.23860(10) 0.0171(4) Uani 1 1 d . . . .
C14B C -0.5310(2) 0.2654(2) 0.18157(10) 0.0212(4) Uani 1 1 d . . . .
H14B H -0.5781 0.3146 0.2048 0.025 Uiso 1 1 calc R . . .
C24 C 0.5535(2) 0.6817(2) 0.20726(10) 0.0219(4) Uani 1 1 d . . . .
H24 H 0.5604 0.5954 0.1954 0.026 Uiso 1 1 calc R . . .
C20 C 0.4235(2) 0.8227(2) 0.24580(10) 0.0215(4) Uani 1 1 d . . . .
H20 H 0.3411 0.8329 0.2604 0.026 Uiso 1 1 calc R . . .
C15B C -0.6070(2) 0.1587(2) 0.14030(10) 0.0222(4) Uani 1 1 d . . . .
H15B H -0.7055 0.1349 0.1349 0.027 Uiso 1 1 calc R . . .
C22 C 0.6531(2) 0.9201(2) 0.21834(11) 0.0244(5) Uani 1 1 d . . . .
H22 H 0.7286 0.9964 0.2151 0.029 Uiso 1 1 calc R . . .
C23 C 0.6630(2) 0.7938(2) 0.20145(11) 0.0245(5) Uani 1 1 d . . . .
H23 H 0.7445 0.7838 0.1859 0.029 Uiso 1 1 calc R . . .
C9B C -0.1566(2) 0.6425(3) 0.49252(10) 0.0262(5) Uani 1 1 d . . . .
H9B H -0.1483 0.5970 0.5280 0.031 Uiso 1 1 calc R . . .
C6 C 0.0508(2) 0.2656(2) 0.10569(10) 0.0228(4) Uani 1 1 d . . . .
H6 H 0.0686 0.3502 0.0901 0.027 Uiso 1 1 calc R . . .
C6B C -0.1826(2) 0.7752(2) 0.38857(11) 0.0230(5) Uani 1 1 d . . . .
H6B H -0.1918 0.8212 0.3534 0.028 Uiso 1 1 calc R . . .
C10 C 0.0589(2) 0.1311(2) 0.19007(10) 0.0210(4) Uani 1 1 d . . . .
H10 H 0.0823 0.1242 0.2324 0.025 Uiso 1 1 calc R . . .
C2SB C 0.1516(2) 0.9362(2) 0.32495(11) 0.0253(5) Uani 1 1 d . . . .
C19B C -0.1256(2) 0.5558(2) 0.16714(10) 0.0176(4) Uani 1 1 d . . . .
C12 C -0.1642(2) 0.2013(2) 0.32337(11) 0.0254(5) Uani 1 1 d . . . .
H12A H -0.2596 0.1781 0.3033 0.038 Uiso 1 1 calc GR . . .
H12B H -0.1577 0.2520 0.3632 0.038 Uiso 1 1 calc GR . . .
H12C H -0.1385 0.1195 0.3295 0.038 Uiso 1 1 calc GR . . .
C24B C 0.0163(2) 0.6252(2) 0.17404(10) 0.0207(4) Uani 1 1 d . . . .
H24B H 0.0660 0.6470 0.2140 0.025 Uiso 1 1 calc R . . .
C8 C -0.0392(2) 0.0261(2) 0.08900(12) 0.0292(5) Uani 1 1 d . . . .
H8 H -0.0821 -0.0523 0.0620 0.035 Uiso 1 1 calc R . . .
C9 C -0.0036(2) 0.0162(2) 0.15080(11) 0.0265(5) Uani 1 1 d . . . .
H9 H -0.0221 -0.0688 0.1661 0.032 Uiso 1 1 calc R . . .
C20B C -0.1959(2) 0.5242(2) 0.10784(10) 0.0224(4) Uani 1 1 d . . . .
H20B H -0.2922 0.4783 0.1022 0.027 Uiso 1 1 calc R . . .
C23B C 0.0845(2) 0.6624(2) 0.12329(11) 0.0237(5) Uani 1 1 d . . . .
H23B H 0.1801 0.7112 0.1288 0.028 Uiso 1 1 calc R . . .
C7 C -0.0121(3) 0.1502(3) 0.06665(11) 0.0286(5) Uani 1 1 d . . . .
H7 H -0.0367 0.1563 0.0244 0.034 Uiso 1 1 calc R . . .
C21 C 0.5330(2) 0.9354(2) 0.24003(11) 0.0245(5) Uani 1 1 d . . . .
H21 H 0.5255 1.0220 0.2508 0.029 Uiso 1 1 calc R . . .
C8B C -0.1351(2) 0.7795(3) 0.49850(11) 0.0292(5) Uani 1 1 d . . . .
H8B H -0.1116 0.8279 0.5380 0.035 Uiso 1 1 calc R . . .
C21B C -0.1262(2) 0.5595(2) 0.05688(11) 0.0260(5) Uani 1 1 d . . . .
H21B H -0.1748 0.5360 0.0168 0.031 Uiso 1 1 calc R . . .
C7B C -0.1479(2) 0.8455(2) 0.44698(12) 0.0288(5) Uani 1 1 d . . . .
H7B H -0.1330 0.9392 0.4513 0.035 Uiso 1 1 calc R . . .
C12B C -0.5705(2) 0.3663(2) 0.41348(10) 0.0237(5) Uani 1 1 d . . . .
H12D H -0.6617 0.3325 0.3893 0.036 Uiso 1 1 calc GR . . .
H12E H -0.5756 0.4280 0.4482 0.036 Uiso 1 1 calc GR . . .
H12F H -0.5424 0.2915 0.4290 0.036 Uiso 1 1 calc GR . . .
C22B C 0.0146(3) 0.6290(2) 0.06436(11) 0.0268(5) Uani 1 1 d . . . .
H22B H 0.0622 0.6532 0.0296 0.032 Uiso 1 1 calc R . . .
C3SB C 0.2739(3) 1.0072(3) 0.36743(12) 0.0355(6) Uani 1 1 d . . . .
H3SG H 0.3276 1.0854 0.3492 0.053 Uiso 1 1 calc GR . . .
H3SH H 0.3314 0.9479 0.3755 0.053 Uiso 1 1 calc GR . . .
H3SI H 0.2448 1.0361 0.4061 0.053 Uiso 1 1 calc GR . . .
N1S N 0.3923(3) 0.5425(3) 0.06920(12) 0.0337(8) Uani 0.811(5) 1 d . P A 1
C3S C 0.5905(3) 0.7247(3) 0.02794(15) 0.0419(7) Uani 1 1 d . . . .
H3SA H 0.5619 0.7357 -0.0147 0.063 Uiso 0.811(5) 1 calc GR P A 1
H3SB H 0.6747 0.6959 0.0298 0.063 Uiso 0.811(5) 1 calc GR P A 1
H3SC H 0.6092 0.8098 0.0532 0.063 Uiso 0.811(5) 1 calc GR P A 1
H3SD H 0.5474 0.7916 0.0139 0.063 Uiso 0.189(5) 1 calc GR P A 2
H3SE H 0.6822 0.7695 0.0502 0.063 Uiso 0.189(5) 1 calc GR P A 2
H3SF H 0.5321 0.6698 0.0553 0.063 Uiso 0.189(5) 1 calc GR P A 2
C2S C 0.4782(3) 0.6228(3) 0.05145(14) 0.0291(7) Uani 0.811(5) 1 d . P A 1
N1SS N 0.3793(13) 0.4447(14) 0.0684(5) 0.034(3) Uani 0.189(5) 1 d . P A 2
C2SS C 0.6066(14) 0.6318(15) -0.0301(7) 0.034(4) Uani 0.189(5) 1 d . P A 2

loop_
_atom_site_aniso_label
_atom_site_aniso_U_11
_atom_site_aniso_U_22
_atom_site_aniso_U_33
_atom_site_aniso_U_23
_atom_site_aniso_U_13
_atom_site_aniso_U_12
Br1 0.02864(15) 0.02902(14) 0.01784(14) -0.00374(10) 0.00536(10) 0.00515(10)
Br1B 0.02619(15) 0.02705(14) 0.02316(14) -0.00646(10) 0.00548(10) -0.00333(10)
O2 0.0149(7) 0.0247(7) 0.0174(7) 0.0034(6) 0.0033(6) 0.0000(6)
O1B 0.0292(8) 0.0191(7) 0.0224(8) 0.0012(6) 0.0092(7) 0.0001(6)
O2B 0.0207(7) 0.0213(7) 0.0221(8) 0.0010(6) 0.0114(6) 0.0023(6)
O1 0.0249(8) 0.0425(10) 0.0186(8) 0.0114(7) -0.0009(6) -0.0051(7)
N1 0.0170(8) 0.0188(8) 0.0144(8) 0.0022(7) 0.0054(7) 0.0032(7)
N1B 0.0173(8) 0.0188(8) 0.0147(8) 0.0022(7) 0.0034(7) 0.0017(7)
N1SB 0.0298(11) 0.0300(11) 0.0331(12) 0.0054(9) 0.0046(9) -0.0010(9)
C16B 0.0258(11) 0.0202(10) 0.0160(10) -0.0001(8) 0.0030(8) 0.0007(8)
C17B 0.0203(10) 0.0212(10) 0.0173(10) 0.0003(8) 0.0053(8) 0.0050(8)
C1 0.0137(9) 0.0188(10) 0.0158(10) 0.0035(8) 0.0034(7) 0.0029(8)
C15 0.0208(10) 0.0201(10) 0.0177(10) 0.0015(8) 0.0005(8) 0.0028(8)
C5 0.0150(9) 0.0221(10) 0.0164(10) 0.0012(8) 0.0050(8) 0.0050(8)
C4B 0.0175(10) 0.0199(10) 0.0141(10) 0.0010(8) 0.0024(8) 0.0062(8)
C3B 0.0139(9) 0.0175(9) 0.0182(10) 0.0013(8) 0.0032(8) 0.0046(8)
C2B 0.0181(10) 0.0164(9) 0.0175(10) 0.0015(8) 0.0041(8) 0.0038(8)
C14 0.0172(10) 0.0202(10) 0.0178(10) 0.0027(8) 0.0055(8) 0.0048(8)
C10B 0.0188(10) 0.0253(11) 0.0191(11) 0.0017(9) 0.0065(8) 0.0040(8)
C2 0.0155(9) 0.0207(10) 0.0158(10) 0.0036(8) 0.0033(8) 0.0028(8)
C11 0.0183(10) 0.0207(10) 0.0149(10) 0.0000(8) 0.0033(8) 0.0015(8)
C16 0.0251(11) 0.0202(10) 0.0150(10) 0.0022(8) 0.0037(8) 0.0067(8)
C13 0.0187(10) 0.0192(10) 0.0133(10) 0.0032(8) 0.0016(8) 0.0034(8)
C18B 0.0180(10) 0.0221(10) 0.0188(10) 0.0033(8) 0.0061(8) 0.0047(8)
C3 0.0165(10) 0.0202(10) 0.0156(10) 0.0020(8) 0.0029(8) 0.0030(8)
C18 0.0174(10) 0.0240(10) 0.0198(10) 0.0031(9) 0.0030(8) 0.0033(8)
C13B 0.0204(10) 0.0181(9) 0.0141(10) 0.0026(8) 0.0026(8) 0.0041(8)
C1B 0.0197(10) 0.0206(10) 0.0145(10) 0.0027(8) 0.0036(8) 0.0049(8)
C11B 0.0174(10) 0.0207(10) 0.0165(10) 0.0018(8) 0.0030(8) 0.0053(8)
C19 0.0170(10) 0.0195(10) 0.0150(10) 0.0037(8) 0.0030(8) 0.0021(8)
C5B 0.0157(10) 0.0216(10) 0.0173(10) -0.0010(8) 0.0052(8) 0.0022(8)
C17 0.0192(10) 0.0245(10) 0.0199(11) 0.0022(9) 0.0056(8) 0.0048(8)
C4 0.0159(10) 0.0177(9) 0.0168(10) 0.0015(8) 0.0024(8) 0.0032(8)
C14B 0.0207(10) 0.0218(10) 0.0211(11) 0.0002(9) 0.0047(8) 0.0058(8)
C24 0.0220(11) 0.0202(10) 0.0247(11) 0.0058(9) 0.0066(9) 0.0059(8)
C20 0.0182(10) 0.0222(10) 0.0235(11) 0.0017(9) 0.0064(8) 0.0040(8)
C15B 0.0172(10) 0.0273(11) 0.0209(11) 0.0005(9) 0.0042(8) 0.0042(9)
C22 0.0236(11) 0.0212(10) 0.0243(11) 0.0065(9) 0.0033(9) -0.0012(9)
C23 0.0205(11) 0.0266(11) 0.0283(12) 0.0095(9) 0.0094(9) 0.0063(9)
C9B 0.0226(11) 0.0379(13) 0.0172(11) 0.0020(10) 0.0060(8) 0.0066(10)
C6 0.0250(11) 0.0242(11) 0.0186(11) 0.0016(9) 0.0030(8) 0.0061(9)
C6B 0.0222(11) 0.0234(11) 0.0227(11) 0.0018(9) 0.0069(9) 0.0039(9)
C10 0.0213(10) 0.0226(10) 0.0192(10) 0.0023(8) 0.0086(8) 0.0048(8)
C2SB 0.0278(12) 0.0192(10) 0.0277(12) 0.0042(9) 0.0106(10) 0.0021(9)
C19B 0.0181(10) 0.0195(9) 0.0164(10) 0.0044(8) 0.0053(8) 0.0059(8)
C12 0.0190(11) 0.0265(11) 0.0270(12) 0.0055(9) 0.0087(9) -0.0020(9)
C24B 0.0190(10) 0.0245(10) 0.0189(11) 0.0044(9) 0.0034(8) 0.0058(8)
C8 0.0262(12) 0.0266(12) 0.0290(13) -0.0084(10) 0.0056(10) 0.0004(9)
C9 0.0253(11) 0.0210(10) 0.0321(13) 0.0008(9) 0.0124(10) 0.0029(9)
C20B 0.0217(11) 0.0272(11) 0.0187(11) 0.0030(9) 0.0030(8) 0.0071(9)
C23B 0.0203(11) 0.0263(11) 0.0254(12) 0.0076(9) 0.0086(9) 0.0053(9)
C7 0.0309(12) 0.0338(13) 0.0188(11) -0.0038(10) 0.0003(9) 0.0080(10)
C21 0.0248(11) 0.0180(10) 0.0281(12) 0.0023(9) 0.0042(9) 0.0018(9)
C8B 0.0237(11) 0.0384(13) 0.0218(12) -0.0075(10) 0.0053(9) 0.0048(10)
C21B 0.0290(12) 0.0331(12) 0.0166(11) 0.0033(9) 0.0037(9) 0.0094(10)
C7B 0.0290(12) 0.0249(11) 0.0295(13) -0.0063(10) 0.0066(10) 0.0042(10)
C12B 0.0214(11) 0.0279(11) 0.0210(11) 0.0048(9) 0.0105(9) 0.0028(9)
C22B 0.0317(12) 0.0345(12) 0.0191(11) 0.0100(10) 0.0128(9) 0.0126(10)
C3SB 0.0354(14) 0.0314(13) 0.0296(13) 0.0008(11) 0.0024(11) -0.0056(11)
N1S 0.0359(15) 0.038(2) 0.0219(13) 0.0015(12) 0.0070(11) 0.0025(13)
C3S 0.0446(16) 0.0344(14) 0.0507(18) 0.0112(13) 0.0143(13) 0.0133(12)
C2S 0.0345(17) 0.0329(16) 0.0204(14) 0.0008(12) 0.0048(12) 0.0109(13)
N1SS 0.042(7) 0.039(9) 0.020(6) 0.002(5) 0.006(5) 0.008(6)
C2SS 0.031(7) 0.038(8) 0.031(7) 0.022(6) 0.007(6) 0.001(6)

loop_
_atom_type_symbol
_atom_type_description
_atom_type_scat_dispersion_real
_atom_type_scat_dispersion_imag
_atom_type_scat_source
C C 0.0181 0.0091 'International Tables Vol C Tables 4.2.6.8 and 6.1.1.4'
H H 0.0000 0.0000 'International Tables Vol C Tables 4.2.6.8 and 6.1.1.4'
Br Br -0.6763 1.2805 'International Tables Vol C Tables 4.2.6.8 and 6.1.1.4'
N N 0.0311 0.0180 'International Tables Vol C Tables 4.2.6.8 and 6.1.1.4'
O O 0.0492 0.0322 'International Tables Vol C Tables 4.2.6.8 and 6.1.1.4'

loop_
_geom_angle_atom_site_label_1
_geom_angle_atom_site_label_2
_geom_angle_atom_site_label_3
_geom_angle
_geom_angle_site_symmetry_1
C11 O2 C12 114.27(17) .
C11B O2B C12B 117.15(17) .
C1 N1 H1 124.6 .
C1 N1 C4 110.72(17) .
C4 N1 H1 124.6 .
C4B N1B H1B 124.4 .
C1B N1B H1B 124.4 .
C1B N1B C4B 111.17(17) .
C17B C16B Br1B 120.34(17) .
C17B C16B C15B 121.7(2) .
C15B C16B Br1B 117.90(16) .
C16B C17B H17B 120.7 .
C16B C17B C18B 118.6(2) .
C18B C17B H17B 120.7 .
N1 C1 C5 121.25(18) .
N1 C1 C2 106.79(18) .
C2 C1 C5 131.81(19) .
C14 C15 H15 120.6 .
C16 C15 H15 120.6 .
C16 C15 C14 118.9(2) .
C6 C5 C1 121.01(19) .
C10 C5 C1 120.37(19) .
C10 C5 C6 118.6(2) .
N1B C4B C3B 107.32(18) .
N1B C4B C19B 119.07(18) .
C3B C4B C19B 133.6(2) .
C4B C3B C2B 106.95(18) .
C4B C3B C13B 126.18(19) .
C2B C3B C13B 126.86(18) .
C3B C2B C11B 126.78(19) .
C1B C2B C3B 107.77(18) .
C1B C2B C11B 125.45(19) .
C15 C14 H14 119.4 .
C15 C14 C13 121.25(19) .
C13 C14 H14 119.4 .
C5B C10B H10B 119.6 .
C9B C10B H10B 119.6 .
C9B C10B C5B 120.8(2) .
C1 C2 C11 126.43(19) .
C1 C2 C3 108.23(18) .
C3 C2 C11 125.22(19) .
O2 C11 C2 112.46(18) .
O1 C11 O2 122.84(19) .
O1 C11 C2 124.7(2) .
C15 C16 Br1 119.59(17) .
C15 C16 C17 121.7(2) .
C17 C16 Br1 118.71(16) .
C14 C13 C3 121.35(19) .
C14 C13 C18 118.2(2) .
C18 C13 C3 120.46(19) .
C17B C18B H18B 119.3 .
C17B C18B C13B 121.43(19) .
C13B C18B H18B 119.3 .
C2 C3 C13 127.35(18) .
C4 C3 C2 106.45(18) .
C4 C3 C13 126.14(19) .
C13 C18 H18 119.3 .
C17 C18 C13 121.5(2) .
C17 C18 H18 119.3 .
C18B C13B C3B 121.49(19) .
C18B C13B C14B 118.26(19) .
C14B C13B C3B 120.25(19) .
N1B C1B C2B 106.80(18) .
N1B C1B C5B 120.18(19) .
C2B C1B C5B 132.95(19) .
O1B C11B O2B 123.30(19) .
O1B C11B C2B 125.67(19) .
O2B C11B C2B 111.03(18) .
C24 C19 C4 120.0(2) .
C24 C19 C20 119.2(2) .
C20 C19 C4 120.77(19) .
C10B C5B C1B 120.64(19) .
C6B C5B C10B 118.8(2) .
C6B C5B C1B 120.5(2) .
C16 C17 H17 120.7 .
C18 C17 C16 118.5(2) .
C18 C17 H17 120.7 .
N1 C4 C3 107.80(18) .
N1 C4 C19 121.27(18) .
C3 C4 C19 130.9(2) .
C13B C14B H14B 119.4 .
C15B C14B C13B 121.2(2) .
C15B C14B H14B 119.4 .
C19 C24 H24 119.8 .
C19 C24 C23 120.5(2) .
C23 C24 H24 119.8 .
C19 C20 H20 119.7 .
C19 C20 C21 120.5(2) .
C21 C20 H20 119.7 .
C16B C15B H15B 120.6 .
C14B C15B C16B 118.8(2) .
C14B C15B H15B 120.6 .
C23 C22 H22 119.9 .
C23 C22 C21 120.2(2) .
C21 C22 H22 119.9 .
C24 C23 H23 120.0 .
C22 C23 C24 120.0(2) .
C22 C23 H23 120.0 .
C10B C9B H9B 120.1 .
C8B C9B C10B 119.9(2) .
C8B C9B H9B 120.1 .
C5 C6 H6 119.9 .
C7 C6 C5 120.2(2) .
C7 C6 H6 119.9 .
C5B C6B H6B 120.0 .
C5B C6B C7B 120.1(2) .
C7B C6B H6B 120.0 .
C5 C10 H10 119.5 .
C9 C10 C5 121.0(2) .
C9 C10 H10 119.5 .
N1SB C2SB C3SB 178.6(3) .
C24B C19B C4B 119.32(19) .
C20B C19B C4B 122.26(19) .
C20B C19B C24B 118.40(19) .
O2 C12 H12A 109.5 .
O2 C12 H12B 109.5 .
O2 C12 H12C 109.5 .
H12A C12 H12B 109.5 .
H12A C12 H12C 109.5 .
H12B C12 H12C 109.5 .
C19B C24B H24B 119.7 .
C23B C24B C19B 120.7(2) .
C23B C24B H24B 119.7 .
C9 C8 H8 119.9 .
C7 C8 H8 119.9 .
C7 C8 C9 120.2(2) .
C10 C9 C8 119.7(2) .
C10 C9 H9 120.2 .
C8 C9 H9 120.2 .
C19B C20B H20B 119.7 .
C21B C20B C19B 120.7(2) .
C21B C20B H20B 119.7 .
C24B C23B H23B 119.7 .
C24B C23B C22B 120.7(2) .
C22B C23B H23B 119.7 .
C6 C7 H7 119.8 .
C8 C7 C6 120.4(2) .
C8 C7 H7 119.8 .
C20 C21 H21 120.2 .
C22 C21 C20 119.5(2) .
C22 C21 H21 120.2 .
C9B C8B H8B 120.0 .
C7B C8B C9B 120.0(2) .
C7B C8B H8B 120.0 .
C20B C21B H21B 119.8 .
C20B C21B C22B 120.4(2) .
C22B C21B H21B 119.8 .
C6B C7B H7B 119.8 .
C8B C7B C6B 120.4(2) .
C8B C7B H7B 119.8 .
O2B C12B H12D 109.5 .
O2B C12B H12E 109.5 .
O2B C12B H12F 109.5 .
H12D C12B H12E 109.5 .
H12D C12B H12F 109.5 .
H12E C12B H12F 109.5 .
C23B C22B C21B 119.2(2) .
C23B C22B H22B 120.4 .
C21B C22B H22B 120.4 .
C2SB C3SB H3SG 109.5 .
C2SB C3SB H3SH 109.5 .
C2SB C3SB H3SI 109.5 .
H3SG C3SB H3SH 109.5 .
H3SG C3SB H3SI 109.5 .
H3SH C3SB H3SI 109.5 .
H3SA C3S H3SB 109.5 .
H3SA C3S H3SC 109.5 .
H3SB C3S H3SC 109.5 .
H3SD C3S H3SE 109.5 .
H3SD C3S H3SF 109.5 .
H3SE C3S H3SF 109.5 .
C2S C3S H3SA 109.5 .
C2S C3S H3SB 109.5 .
C2S C3S H3SC 109.5 .
C2SS C3S H3SD 109.5 .
C2SS C3S H3SE 109.5 .
C2SS C3S H3SF 109.5 .
N1S C2S C3S 178.8(4) .
N1SS C2SS C3S 173.3(13) 2_665

loop_
_geom_bond_atom_site_label_1
_geom_bond_atom_site_label_2
_geom_bond_distance
_geom_bond_site_symmetry_2
Br1 C16 1.904(2) .
Br1B C16B 1.908(2) .
O2 C11 1.338(3) .
O2 C12 1.447(2) .
O1B C11B 1.216(3) .
O2B C11B 1.342(3) .
O2B C12B 1.445(2) .
O1 C11 1.204(3) .
N1 H1 0.8800 .
N1 C1 1.370(3) .
N1 C4 1.372(3) .
N1B H1B 0.8800 .
N1B C4B 1.378(3) .
N1B C1B 1.363(3) .
N1SB C2SB 1.134(3) .
C16B C17B 1.384(3) .
C16B C15B 1.385(3) .
C17B H17B 0.9500 .
C17B C18B 1.384(3) .
C1 C5 1.466(3) .
C1 C2 1.382(3) .
C15 H15 0.9500 .
C15 C14 1.390(3) .
C15 C16 1.385(3) .
C5 C6 1.405(3) .
C5 C10 1.403(3) .
C4B C3B 1.382(3) .
C4B C19B 1.470(3) .
C3B C2B 1.434(3) .
C3B C13B 1.485(3) .
C2B C1B 1.391(3) .
C2B C11B 1.469(3) .
C14 H14 0.9500 .
C14 C13 1.396(3) .
C10B H10B 0.9500 .
C10B C5B 1.401(3) .
C10B C9B 1.389(3) .
C2 C11 1.478(3) .
C2 C3 1.432(3) .
C16 C17 1.389(3) .
C13 C3 1.482(3) .
C13 C18 1.401(3) .
C18B H18B 0.9500 .
C18B C13B 1.394(3) .
C3 C4 1.384(3) .
C18 H18 0.9500 .
C18 C17 1.389(3) .
C13B C14B 1.399(3) .
C1B C5B 1.473(3) .
C19 C4 1.478(3) .
C19 C24 1.391(3) .
C19 C20 1.395(3) .
C5B C6B 1.397(3) .
C17 H17 0.9500 .
C14B H14B 0.9500 .
C14B C15B 1.384(3) .
C24 H24 0.9500 .
C24 C23 1.392(3) .
C20 H20 0.9500 .
C20 C21 1.395(3) .
C15B H15B 0.9500 .
C22 H22 0.9500 .
C22 C23 1.387(3) .
C22 C21 1.390(3) .
C23 H23 0.9500 .
C9B H9B 0.9500 .
C9B C8B 1.389(4) .
C6 H6 0.9500 .
C6 C7 1.390(3) .
C6B H6B 0.9500 .
C6B C7B 1.398(3) .
C10 H10 0.9500 .
C10 C9 1.389(3) .
C2SB C3SB 1.461(3) .
C19B C24B 1.403(3) .
C19B C20B 1.397(3) .
C12 H12A 0.9800 .
C12 H12B 0.9800 .
C12 H12C 0.9800 .
C24B H24B 0.9500 .
C24B C23B 1.384(3) .
C8 H8 0.9500 .
C8 C9 1.391(3) .
C8 C7 1.387(4) .
C9 H9 0.9500 .
C20B H20B 0.9500 .
C20B C21B 1.391(3) .
C23B H23B 0.9500 .
C23B C22B 1.389(3) .
C7 H7 0.9500 .
C21 H21 0.9500 .
C8B H8B 0.9500 .
C8B C7B 1.381(4) .
C21B H21B 0.9500 .
C21B C22B 1.393(3) .
C7B H7B 0.9500 .
C12B H12D 0.9800 .
C12B H12E 0.9800 .
C12B H12F 0.9800 .
C22B H22B 0.9500 .
C3SB H3SG 0.9800 .
C3SB H3SH 0.9800 .
C3SB H3SI 0.9800 .
N1S C2S 1.144(4) .
C3S H3SA 0.9800 .
C3S H3SB 0.9800 .
C3S H3SC 0.9800 .
C3S H3SD 0.9800 .
C3S H3SE 0.9800 .
C3S H3SF 0.9800 .
C3S C2S 1.481(4) .
C3S C2SS 1.599(16) .
N1SS C2SS 1.17(2) 2_665
C2SS N1SS 1.17(2) 2_665
